data_1519527
loop_
_publ_author_name
'Matthews, Craig J.'
'Horton, Peter N.'
'Hursthouse, Michael B.'

_publ_section_title
;
 C31H60F12Fe2N18O16S4
;
_journal_name_full 'Crystal Structure Report Archive'
_journal_page_first 987
_journal_year 2003
_chemical_formula_sum 'C31 H60 F12 Fe2 N18 O16 S4'
_chemical_formula_weight 1408.91
_space_group_IT_number 45
_symmetry_cell_setting orthorhombic
_symmetry_space_group_name_Hall 'I 2 -2c'
_symmetry_space_group_name_H-M 'I b a 2'
_atom_sites_solution_hydrogens geom
_atom_sites_solution_primary direct
_atom_sites_solution_secondary difmap
_cell_angle_alpha 90.00
_cell_angle_beta 90.00
_cell_angle_gamma 90.00
_cell_formula_units_Z 8
_cell_length_a 24.1190(6)
_cell_length_b 21.7004(3)
_cell_length_c 21.8150(4)
_cell_measurement_reflns_used 13368
_cell_measurement_temperature 120(2)
_cell_measurement_theta_max 27.485
_cell_measurement_theta_min 2.910
_cell_volume 11417.8(4)
_computing_cell_refinement ' DENZO (Otwinowski & Minor, 1997) and COLLECT (Hooft, 1998)'
_computing_data_collection ' DENZO (Otwinowski and Minor, 1997)'
_computing_data_reduction ' DENZO (Otwinowski & Minor, 1997) and COLLECT (Hooft, 1998)'
_computing_molecular_graphics 'PLATON (Spek, 1990)'
_computing_structure_refinement 'SHELXL-97 (Sheldrick, 1997b)'
_computing_structure_solution 'SHELXS-97 (Sheldrick, 1997a)'
_diffrn_ambient_temperature 120(2)
_diffrn_detector_area_resol_mean 9.091
_diffrn_measured_fraction_theta_full 0.997
_diffrn_measured_fraction_theta_max 0.997
_diffrn_measurement_device_type 'Nonius KappaCCD Area Detector'
_diffrn_measurement_method '\f and \w scans to fill Ewald Sphere'
_diffrn_radiation_monochromator graphite
_diffrn_radiation_source 'Nonius FR591 rotating anode'
_diffrn_radiation_type MoK\a
_diffrn_radiation_wavelength 0.71073
_diffrn_reflns_av_R_equivalents 0.0672
_diffrn_reflns_av_sigmaI/netI 0.0553
_diffrn_reflns_limit_h_max 31
_diffrn_reflns_limit_h_min -30
_diffrn_reflns_limit_k_max 28
_diffrn_reflns_limit_k_min -28
_diffrn_reflns_limit_l_max 28
_diffrn_reflns_limit_l_min -27
_diffrn_reflns_number 83136
_diffrn_reflns_theta_full 27.48
_diffrn_reflns_theta_max 27.48
_diffrn_reflns_theta_min 3.14
_exptl_absorpt_coefficient_mu 0.770
_exptl_absorpt_correction_T_max 0.9773
_exptl_absorpt_correction_T_min 0.8132
_exptl_absorpt_correction_type multi-scan
_exptl_absorpt_process_details 'SORTAV Blessing (1997)'
_exptl_crystal_colour Red
_exptl_crystal_density_diffrn 1.639
_exptl_crystal_density_method 'not measured'
_exptl_crystal_description Plate
_exptl_crystal_F_000 5792
_exptl_crystal_size_max 0.28
_exptl_crystal_size_mid 0.12
_exptl_crystal_size_min 0.03
_refine_diff_density_max 0.693
_refine_diff_density_min -0.617
_refine_diff_density_rms 0.096
_refine_ls_abs_structure_details 'Flack H D (1983), Acta Cryst. A39, 876-881'
_refine_ls_abs_structure_Flack 0.47(2)
_refine_ls_extinction_method none
_refine_ls_goodness_of_fit_ref 1.032
_refine_ls_hydrogen_treatment constr
_refine_ls_matrix_type full
_refine_ls_number_parameters 834
_refine_ls_number_reflns 12808
_refine_ls_number_restraints 242
_refine_ls_restrained_S_all 1.043
_refine_ls_R_factor_all 0.0886
_refine_ls_R_factor_gt 0.0606
_refine_ls_shift/su_max 0.001
_refine_ls_shift/su_mean 0.000
_refine_ls_structure_factor_coef Fsqd
_refine_ls_weighting_details 'calc w=1/[\s^2^(Fo^2^)+(0.1031P)^2^+7.8589P] where P=(Fo^2^+2Fc^2^)/3'
_refine_ls_weighting_scheme calc
_refine_ls_wR_factor_gt 0.1517
_refine_ls_wR_factor_ref 0.1662
_reflns_number_gt 9603
_reflns_number_total 12808
_reflns_threshold_expression >2\s(I)
_cod_data_source_file eCrystal-987.cif
_cod_data_source_block s93
_cod_depositor_comments
;
Citation :
Matthews, Craig J. and Horton, Peter N. and Hursthouse, Michael B. (2003)
 University of Southampton, Crystal Structure Report Archive. 
(doi:10.5258/ecrystals/987)

More at:
http://ecrystals.chem.soton.ac.uk/987/
;
_cod_original_sg_symbol_H-M Iba2
_cod_database_code 1519527

loop_
_symmetry_equiv_pos_as_xyz
'x, y, z'
'-x, -y, z'
'x+1/2, -y+1/2, z'
'-x+1/2, y+1/2, z'
'x+1/2, y+1/2, z+1/2'
'-x+1/2, -y+1/2, z+1/2'
'x+1, -y+1, z+1/2'
'-x+1, y+1, z+1/2'

loop_
_atom_site_label
_atom_site_type_symbol
_atom_site_fract_x
_atom_site_fract_y
_atom_site_fract_z
_atom_site_U_iso_or_equiv
_atom_site_adp_type
_atom_site_occupancy
_atom_site_symmetry_multiplicity
_atom_site_calc_flag
_atom_site_refinement_flags
_atom_site_disorder_assembly
_atom_site_disorder_group
Fe1 Fe 0.74970(2) 0.43034(2) 0.65512(4) 0.02271(14) Uani 1 1 d . . .
Fe2 Fe 0.75350(2) 0.26951(2) 0.65438(4) 0.02409(15) Uani 1 1 d . . .
C1 C 0.6336(3) 0.4755(3) 0.7956(4) 0.060(2) Uani 1 1 d . . .
H1A H 0.6103 0.5089 0.7796 0.089 Uiso 1 1 calc R . .
H1B H 0.6586 0.4918 0.8270 0.089 Uiso 1 1 calc R . .
H1C H 0.6099 0.4435 0.8136 0.089 Uiso 1 1 calc R . .
C2 C 0.6673(2) 0.4480(2) 0.7436(3) 0.0391(13) Uani 1 1 d . . .
C3 C 0.6541(2) 0.3894(2) 0.7156(3) 0.0380(13) Uani 1 1 d . . .
C4 C 0.6102(3) 0.3482(3) 0.7384(4) 0.064(2) Uani 1 1 d . . .
H4A H 0.6120 0.3088 0.7165 0.096 Uiso 1 1 calc R . .
H4B H 0.5739 0.3673 0.7314 0.096 Uiso 1 1 calc R . .
H4C H 0.6154 0.3411 0.7823 0.096 Uiso 1 1 calc R . .
C5 C 0.6114(2) 0.3455(2) 0.5718(3) 0.0356(13) Uani 1 1 d . . .
H5A H 0.6138 0.3863 0.5909 0.053 Uiso 1 1 calc R . .
H5B H 0.5753 0.3271 0.5812 0.053 Uiso 1 1 calc R . .
H5C H 0.6155 0.3496 0.5273 0.053 Uiso 1 1 calc R . .
C6 C 0.6558(2) 0.3058(2) 0.5960(2) 0.0281(10) Uani 1 1 d . . .
C7 C 0.6704(2) 0.2472(2) 0.5675(2) 0.0293(11) Uani 1 1 d . . .
C8 C 0.6390(3) 0.2172(2) 0.5177(3) 0.0429(14) Uani 1 1 d . . .
H8A H 0.6243 0.1777 0.5323 0.064 Uiso 1 1 calc R . .
H8B H 0.6636 0.2101 0.4827 0.064 Uiso 1 1 calc R . .
H8C H 0.6083 0.2439 0.5052 0.064 Uiso 1 1 calc R . .
N1 N 0.72367(18) 0.53366(17) 0.7372(2) 0.0296(9) Uani 1 1 d . . .
H1D H 0.7025 0.5532 0.7637 0.035 Uiso 1 1 calc R . .
H1E H 0.7530 0.5521 0.7217 0.035 Uiso 1 1 calc R . .
N2 N 0.71093(17) 0.47444(17) 0.7201(2) 0.0278(9) Uani 1 1 d . . .
N3 N 0.68651(15) 0.37730(16) 0.66890(18) 0.0251(9) Uani 1 1 d . . .
N4 N 0.68748(16) 0.31842(15) 0.64236(19) 0.0271(10) Uani 1 1 d . . .
N5 N 0.71563(18) 0.22313(16) 0.59062(19) 0.0274(9) Uani 1 1 d . . .
N6 N 0.7327(2) 0.16543(18) 0.5723(2) 0.0339(10) Uani 1 1 d . . .
H6A H 0.7133 0.1448 0.5451 0.041 Uiso 1 1 calc R . .
H6B H 0.7631 0.1493 0.5878 0.041 Uiso 1 1 calc R . .
C11 C 0.6892(2) 0.4764(2) 0.4785(2) 0.0371(12) Uani 1 1 d . . .
H11A H 0.7060 0.5162 0.4680 0.056 Uiso 1 1 calc R . .
H11B H 0.6498 0.4822 0.4875 0.056 Uiso 1 1 calc R . .
H11C H 0.6934 0.4479 0.4439 0.056 Uiso 1 1 calc R . .
C12 C 0.71760(19) 0.4503(2) 0.5334(2) 0.0277(10) Uani 1 1 d . . .
C13 C 0.7492(2) 0.3925(2) 0.5330(2) 0.0282(10) Uani 1 1 d . . .
C14 C 0.7528(2) 0.3530(2) 0.4778(3) 0.0334(12) Uani 1 1 d . . .
H14A H 0.7768 0.3176 0.4863 0.050 Uiso 1 1 calc R . .
H14B H 0.7682 0.3769 0.4437 0.050 Uiso 1 1 calc R . .
H14C H 0.7156 0.3384 0.4668 0.050 Uiso 1 1 calc R . .
C15 C 0.8849(2) 0.3526(2) 0.5561(3) 0.0324(12) Uani 1 1 d . . .
H15A H 0.8678 0.3933 0.5514 0.049 Uiso 1 1 calc R . .
H15B H 0.8929 0.3354 0.5155 0.049 Uiso 1 1 calc R . .
H15C H 0.9195 0.3566 0.5793 0.049 Uiso 1 1 calc R . .
C16 C 0.84631(19) 0.3111(2) 0.5894(2) 0.0253(10) Uani 1 1 d . . .
C17 C 0.86336(19) 0.2521(2) 0.6178(2) 0.0264(10) Uani 1 1 d . . .
C18 C 0.9203(2) 0.2267(2) 0.6129(2) 0.0323(11) Uani 1 1 d . . .
H18A H 0.9186 0.1849 0.5959 0.048 Uiso 1 1 calc R . .
H18B H 0.9374 0.2255 0.6536 0.048 Uiso 1 1 calc R . .
H18C H 0.9425 0.2530 0.5858 0.048 Uiso 1 1 calc R . .
N11 N 0.68851(19) 0.52944(18) 0.5960(2) 0.0390(11) Uani 1 1 d . . .
H11D H 0.6729 0.5481 0.5646 0.047 Uiso 1 1 calc R . .
H11E H 0.6869 0.5461 0.6327 0.047 Uiso 1 1 calc R . .
N12 N 0.71502(17) 0.47517(18) 0.5877(2) 0.0271(9) Uani 1 1 d . . .
N13 N 0.77130(17) 0.38060(16) 0.58578(18) 0.0234(8) Uani 1 1 d . . .
N14 N 0.79358(17) 0.32196(16) 0.59859(18) 0.0234(9) Uani 1 1 d . . .
N15 N 0.82404(16) 0.22579(16) 0.6487(2) 0.0274(8) Uani 1 1 d . . .
N16 N 0.83378(18) 0.16919(17) 0.6735(2) 0.0345(10) Uani 1 1 d . . .
H16A H 0.8662 0.1513 0.6684 0.041 Uiso 1 1 calc R . .
H16B H 0.8076 0.1505 0.6946 0.041 Uiso 1 1 calc R . .
C21 C 0.9147(2) 0.4866(2) 0.6952(3) 0.0350(11) Uani 1 1 d . . .
H21A H 0.9109 0.5234 0.7208 0.052 Uiso 1 1 calc R . .
H21B H 0.9287 0.4984 0.6547 0.052 Uiso 1 1 calc R . .
H21C H 0.9408 0.4579 0.7145 0.052 Uiso 1 1 calc R . .
C22 C 0.85980(19) 0.4563(2) 0.6885(2) 0.0264(10) Uani 1 1 d . . .
C23 C 0.8466(2) 0.3956(2) 0.7149(2) 0.0278(10) Uani 1 1 d . . .
C24 C 0.8901(2) 0.3564(2) 0.7434(3) 0.0291(11) Uani 1 1 d . . .
H24A H 0.8744 0.3161 0.7538 0.044 Uiso 1 1 calc R . .
H24B H 0.9039 0.3764 0.7807 0.044 Uiso 1 1 calc R . .
H24C H 0.9208 0.3510 0.7144 0.044 Uiso 1 1 calc R . .
C25 C 0.7753(3) 0.3410(3) 0.8333(3) 0.0436(14) Uani 1 1 d . . .
H25A H 0.7854 0.3833 0.8220 0.065 Uiso 1 1 calc R . .
H25B H 0.8058 0.3222 0.8564 0.065 Uiso 1 1 calc R . .
H25C H 0.7418 0.3417 0.8587 0.065 Uiso 1 1 calc R . .
C26 C 0.7646(2) 0.3044(2) 0.7768(2) 0.0296(10) Uani 1 1 d . . .
C27 C 0.73688(19) 0.2437(2) 0.7787(2) 0.0268(10) Uani 1 1 d . . .
C28 C 0.7212(2) 0.2113(2) 0.8369(2) 0.0381(12) Uani 1 1 d . . .
H28A H 0.7405 0.1716 0.8391 0.057 Uiso 1 1 calc R . .
H28B H 0.6810 0.2043 0.8375 0.057 Uiso 1 1 calc R . .
H28C H 0.7317 0.2367 0.8721 0.057 Uiso 1 1 calc R . .
N21 N 0.82201(18) 0.53566(18) 0.6318(2) 0.0351(10) Uani 1 1 d . . .
H21D H 0.8528 0.5571 0.6358 0.042 Uiso 1 1 calc R . .
H21E H 0.7939 0.5510 0.6111 0.042 Uiso 1 1 calc R . .
N22 N 0.81784(15) 0.47888(14) 0.6577(2) 0.0255(8) Uani 1 1 d . . .
N23 N 0.79524(16) 0.38058(16) 0.70914(17) 0.0230(8) Uani 1 1 d . . .
N24 N 0.77684(16) 0.32092(16) 0.72197(18) 0.0230(9) Uani 1 1 d . . .
N25 N 0.72751(17) 0.22211(18) 0.72449(19) 0.0283(9) Uani 1 1 d . . .
N26 N 0.70671(18) 0.16365(18) 0.7195(2) 0.0327(10) Uani 1 1 d . . .
H26A H 0.7001 0.1418 0.7526 0.039 Uiso 1 1 calc R . .
H26B H 0.7000 0.1479 0.6830 0.039 Uiso 1 1 calc R . .
C31 C 0.54442(19) 0.1778(2) 0.7409(2) 0.0405(13) Uani 1 1 d D . .
O31 O 0.60200(12) 0.13700(14) 0.6506(2) 0.0386(8) Uani 1 1 d D . .
O32 O 0.55523(15) 0.23465(15) 0.6384(2) 0.0481(11) Uani 1 1 d D . .
O33 O 0.50236(14) 0.13923(16) 0.64001(17) 0.0404(9) Uani 1 1 d D . .
F31 F 0.53371(15) 0.12313(15) 0.76568(16) 0.0529(8) Uani 1 1 d D . .
F32 F 0.50333(13) 0.21594(15) 0.75567(17) 0.0532(9) Uani 1 1 d D . .
F33 F 0.59045(13) 0.20031(16) 0.76663(16) 0.0531(9) Uani 1 1 d D . .
S31 S 0.55172(4) 0.17157(5) 0.65778(7) 0.0330(3) Uani 1 1 d D . .
C34 C 0.9191(3) 0.1697(3) 0.4347(3) 0.078(2) Uani 1 1 d D . .
O34 O 0.8585(2) 0.1262(2) 0.5229(2) 0.0608(13) Uani 1 1 d D . .
O35 O 0.8338(3) 0.2216(2) 0.4790(3) 0.0876(19) Uani 1 1 d D . .
O36 O 0.8219(2) 0.1275(3) 0.4211(3) 0.0884(19) Uani 1 1 d D . .
F34 F 0.9541(2) 0.1945(3) 0.4738(3) 0.122(2) Uani 1 1 d D . .
F35 F 0.9151(3) 0.2052(3) 0.3853(2) 0.117(2) Uani 1 1 d D . .
F36 F 0.9397(3) 0.1164(3) 0.4168(3) 0.138(3) Uani 1 1 d D . .
S34 S 0.85097(7) 0.16007(7) 0.46806(7) 0.0479(4) Uani 1 1 d D . .
C37 C 0.8937(3) 0.5593(3) 0.8917(2) 0.0580(18) Uani 1 1 d D . .
O37 O 0.7915(2) 0.5334(2) 0.8846(3) 0.090(2) Uani 1 1 d D . .
O38 O 0.8549(2) 0.46482(16) 0.8358(2) 0.0679(15) Uani 1 1 d D . .
O39 O 0.83716(16) 0.56378(17) 0.79201(18) 0.0449(10) Uani 1 1 d D . .
F37 F 0.94261(18) 0.5472(2) 0.8666(2) 0.0819(14) Uani 1 1 d D . .
F38 F 0.88821(18) 0.61993(15) 0.89677(18) 0.0645(11) Uani 1 1 d D . .
F39 F 0.8932(3) 0.5363(2) 0.94776(18) 0.0967(17) Uani 1 1 d D . .
S37 S 0.83773(6) 0.52664(6) 0.84607(7) 0.0402(3) Uani 1 1 d D . .
C40 C 0.9402(2) 0.1454(3) 0.8212(3) 0.0663(9) Uani 0.833(4) 1 d PDU A 1
O40 O 0.8642(3) 0.2283(2) 0.8242(5) 0.120(3) Uani 0.833(4) 1 d PDU A 1
O41 O 0.8352(2) 0.1242(2) 0.8130(3) 0.0567(11) Uani 0.833(4) 1 d PDU A 1
O42 O 0.8726(3) 0.1591(5) 0.9094(2) 0.110(2) Uani 0.833(4) 1 d PDU A 1
F40 F 0.9453(3) 0.1485(6) 0.7619(3) 0.186(3) Uani 0.833(4) 1 d PDU A 1
F41 F 0.9518(2) 0.0882(3) 0.8408(4) 0.1027(15) Uani 0.833(4) 1 d PDU A 1
F42 F 0.9764(2) 0.1831(3) 0.8476(4) 0.123(2) Uani 0.833(4) 1 d PDU A 1
S40 S 0.86977(9) 0.16749(9) 0.84406(11) 0.0504(5) Uani 0.833(4) 1 d PDU A 1
C50 C 0.9254(6) 0.1536(9) 0.8728(8) 0.0663(9) Uani 0.167(4) 1 d PDU A 2
O50 O 0.8526(12) 0.2148(7) 0.8119(17) 0.120(3) Uani 0.167(4) 1 d PDU A 2
O51 O 0.8307(8) 0.1121(11) 0.8382(11) 0.0567(11) Uani 0.167(4) 1 d PDU A 2
O52 O 0.9000(10) 0.1324(16) 0.7607(8) 0.110(2) Uani 0.167(4) 1 d PDU A 2
F50 F 0.9037(11) 0.147(2) 0.9279(8) 0.186(3) Uani 0.167(4) 1 d PDU A 2
F51 F 0.9628(9) 0.1094(11) 0.8636(15) 0.1027(15) Uani 0.167(4) 1 d PDU A 2
F52 F 0.9543(11) 0.2059(10) 0.8717(18) 0.123(2) Uani 0.167(4) 1 d PDU A 2
S50 S 0.8718(4) 0.1536(5) 0.8143(5) 0.0504(5) Uani 0.167(4) 1 d PDU A 2
O101 O 0.6905(4) 0.0658(5) 0.4922(6) 0.043(4) Uani 0.62(4) 1 d P B 1
O102 O 0.7040(10) 0.0918(14) 0.4636(14) 0.078(9) Uani 0.38(4) 1 d P B 2
O111 O 1.0000 0.5000 1.0444(6) 0.132(4) Uani 1 2 d SD . .
C111 C 0.9775(13) 0.4462(12) 1.0132(19) 0.166(7) Uani 0.50 1 d PD C 1
H11F H 0.9870 0.4487 0.9691 0.199 Uiso 0.50 1 calc PR C 1
H11G H 0.9955 0.4088 1.0300 0.199 Uiso 0.50 1 calc PR C 1
C112 C 0.9187(14) 0.440(2) 1.0191(16) 0.081(5) Uani 0.50 1 d PD C 1
H11H H 0.9013 0.4807 1.0179 0.122 Uiso 0.50 1 calc PR C 1
H11I H 0.9099 0.4198 1.0581 0.122 Uiso 0.50 1 calc PR C 1
H11J H 0.9044 0.4147 0.9852 0.122 Uiso 0.50 1 calc PR C 1
C211 C 0.9757(10) 0.4478(12) 1.0118(16) 0.166(7) Uani 0.50 1 d PD C 2
C212 C 0.9218(14) 0.431(2) 1.0350(16) 0.081(5) Uani 0.50 1 d PD C 2
H21F H 0.8977 0.4672 1.0353 0.122 Uiso 0.50 1 calc PR C 2
H21G H 0.9256 0.4150 1.0768 0.122 Uiso 0.50 1 calc PR C 2
H21H H 0.9056 0.3990 1.0087 0.122 Uiso 0.50 1 calc PR C 2
O112 O 1.0010(9) 0.4124(7) 0.9798(7) 0.143(9) Uani 0.50 1 d PD C 2
C120 C 0.5871(5) 0.5676(7) 0.6686(7) 0.065(4) Uani 0.50 1 d PU . .
H12A H 0.6200 0.5412 0.6664 0.097 Uiso 0.50 1 calc PR . .
H12B H 0.5857 0.5879 0.7087 0.097 Uiso 0.50 1 calc PR . .
H12C H 0.5888 0.5988 0.6362 0.097 Uiso 0.50 1 calc PR . .
C121 C 0.5374(3) 0.5301(4) 0.6604(6) 0.032(2) Uani 0.50 1 d PU . .
H12D H 0.5104 0.5411 0.6927 0.038 Uiso 0.50 1 calc PR . .
H12E H 0.5205 0.5406 0.6204 0.038 Uiso 0.50 1 calc PR . .
O120 O 0.5459(12) 0.4695(6) 0.6623(19) 0.31(2) Uani 0.50 1 d PU . .
O130 O 0.5341(11) 0.4978(9) 0.5621(11) 0.205(14) Uani 0.50 1 d P . .
O140 O 0.9840(12) 0.3293(18) 0.9467(16) 0.204(9) Uani 0.355(13) 1 d P D 1
O141 O 0.9464(6) 0.3660(11) 0.9185(9) 0.204(9) Uani 0.645(13) 1 d P D 2

loop_
_atom_site_aniso_label
_atom_site_aniso_U_11
_atom_site_aniso_U_22
_atom_site_aniso_U_33
_atom_site_aniso_U_23
_atom_site_aniso_U_13
_atom_site_aniso_U_12
Fe1 0.0283(3) 0.0163(3) 0.0236(3) 0.0012(3) 0.0023(3) 0.0014(2)
Fe2 0.0304(3) 0.0160(3) 0.0258(3) 0.0011(3) 0.0037(3) 0.0023(2)
C1 0.074(4) 0.032(3) 0.073(5) -0.013(3) 0.041(4) -0.003(3)
C2 0.053(3) 0.024(2) 0.040(3) -0.006(2) 0.020(3) -0.004(2)
C3 0.042(3) 0.022(2) 0.050(3) 0.001(2) 0.017(3) 0.000(2)
C4 0.072(5) 0.032(4) 0.089(6) -0.010(3) 0.048(4) -0.008(3)
C5 0.037(3) 0.025(3) 0.045(4) -0.001(2) -0.003(3) 0.001(2)
C6 0.034(3) 0.017(2) 0.034(3) 0.0043(19) -0.004(2) -0.0019(18)
C7 0.035(3) 0.021(2) 0.032(3) 0.004(2) -0.001(2) 0.0004(19)
C8 0.053(4) 0.029(3) 0.048(4) 0.004(3) -0.015(3) 0.004(2)
N1 0.033(2) 0.0192(19) 0.036(2) -0.0071(17) 0.0047(18) -0.0007(16)
N2 0.036(2) 0.0167(19) 0.030(2) 0.0018(16) 0.0053(18) 0.0030(17)
N3 0.0293(19) 0.0179(17) 0.028(2) 0.0006(15) 0.0023(16) 0.0012(14)
N4 0.0308(19) 0.0138(16) 0.037(3) 0.0006(15) 0.0090(18) 0.0025(14)
N5 0.040(2) 0.0130(18) 0.029(2) -0.0008(16) 0.0047(18) -0.0021(16)
N6 0.046(2) 0.0172(18) 0.039(3) -0.0061(18) -0.002(2) 0.0026(18)
C11 0.047(3) 0.032(3) 0.032(3) 0.002(2) -0.005(2) 0.012(2)
C12 0.028(2) 0.021(2) 0.034(3) 0.005(2) -0.003(2) 0.0003(18)
C13 0.033(3) 0.020(2) 0.031(3) 0.0023(19) 0.004(2) -0.0038(19)
C14 0.049(3) 0.024(3) 0.027(3) 0.002(2) -0.001(2) 0.009(2)
C15 0.027(3) 0.039(3) 0.031(3) 0.006(2) 0.002(2) 0.004(2)
C16 0.030(2) 0.022(2) 0.024(2) -0.0004(18) 0.0001(19) 0.0024(18)
C17 0.031(2) 0.023(2) 0.026(2) -0.0055(19) -0.0008(19) 0.0032(19)
C18 0.031(3) 0.028(2) 0.037(3) 0.001(2) -0.003(2) 0.005(2)
N11 0.055(3) 0.0213(19) 0.040(3) -0.0026(18) -0.007(2) 0.0190(19)
N12 0.031(2) 0.0196(19) 0.031(2) 0.0054(17) 0.0022(18) 0.0050(16)
N13 0.029(2) 0.0145(17) 0.027(2) 0.0022(15) 0.0039(17) 0.0028(15)
N14 0.031(2) 0.0200(19) 0.019(2) 0.0040(15) -0.0025(16) 0.0036(15)
N15 0.0367(19) 0.0186(16) 0.027(2) 0.0007(17) 0.0022(19) 0.0066(14)
N16 0.042(2) 0.0216(18) 0.040(3) 0.0076(17) 0.0127(18) 0.0108(17)
C21 0.033(3) 0.032(3) 0.040(3) 0.001(2) 0.002(2) -0.005(2)
C22 0.031(2) 0.020(2) 0.028(3) 0.0004(19) 0.005(2) 0.0004(18)
C23 0.036(3) 0.025(2) 0.022(2) -0.0041(18) 0.002(2) 0.0022(19)
C24 0.034(3) 0.021(2) 0.033(3) -0.003(2) -0.005(2) 0.0034(19)
C25 0.066(4) 0.038(3) 0.027(3) 0.000(2) 0.009(3) -0.004(3)
C26 0.031(2) 0.026(2) 0.032(3) 0.003(2) 0.004(2) 0.0051(19)
C27 0.031(2) 0.023(2) 0.027(3) 0.0056(19) 0.0066(19) 0.0004(18)
C28 0.044(3) 0.038(3) 0.032(3) 0.009(2) 0.006(2) -0.003(2)
N21 0.037(2) 0.0219(19) 0.046(3) 0.0122(18) -0.0031(19) -0.0085(17)
N22 0.037(2) 0.0161(15) 0.0234(19) 0.0021(18) 0.000(2) 0.0009(13)
N23 0.032(2) 0.0159(17) 0.021(2) 0.0003(15) 0.0023(16) 0.0030(15)
N24 0.030(2) 0.0159(18) 0.023(2) 0.0033(15) 0.0059(17) 0.0034(15)
N25 0.029(2) 0.024(2) 0.032(2) 0.0049(18) 0.0049(18) 0.0060(16)
N26 0.039(2) 0.022(2) 0.038(3) 0.0104(18) 0.0051(19) -0.0015(17)
C31 0.033(3) 0.042(3) 0.046(3) -0.006(3) -0.001(2) -0.006(2)
O31 0.0301(16) 0.0343(17) 0.052(2) -0.001(2) -0.0008(18) 0.0019(13)
O32 0.039(2) 0.0325(18) 0.073(3) 0.0106(19) 0.0037(18) -0.0017(16)
O33 0.0349(18) 0.045(2) 0.042(2) -0.0034(16) -0.0021(15) -0.0045(16)
F31 0.062(2) 0.053(2) 0.044(2) 0.0017(17) 0.0073(16) -0.0080(17)
F32 0.0412(18) 0.054(2) 0.064(2) -0.0244(17) 0.0066(16) 0.0029(15)
F33 0.0442(19) 0.059(2) 0.056(2) -0.0148(17) -0.0092(16) -0.0047(16)
S31 0.0262(5) 0.0286(5) 0.0443(7) 0.0024(6) 0.0014(6) -0.0009(4)
C34 0.088(6) 0.113(7) 0.032(4) -0.009(4) 0.011(4) 0.002(5)
O34 0.077(3) 0.049(3) 0.056(3) 0.014(2) -0.008(2) -0.030(2)
O35 0.124(5) 0.060(3) 0.079(4) 0.002(3) 0.027(3) 0.029(3)
O36 0.094(4) 0.087(4) 0.085(4) -0.014(3) -0.050(3) 0.004(3)
F34 0.084(4) 0.205(7) 0.078(4) -0.002(4) 0.011(3) -0.067(4)
F35 0.121(5) 0.169(6) 0.060(3) 0.038(3) 0.032(3) 0.008(4)
F36 0.098(5) 0.181(7) 0.135(6) -0.054(5) 0.008(4) 0.058(4)
S34 0.0635(10) 0.0374(8) 0.0428(9) 0.0009(6) -0.0071(7) 0.0012(7)
C37 0.084(5) 0.053(4) 0.037(4) -0.001(3) -0.024(3) -0.009(3)
O37 0.085(4) 0.079(4) 0.105(5) -0.042(3) 0.050(4) -0.032(3)
O38 0.127(4) 0.0264(19) 0.050(3) -0.0056(19) -0.012(3) 0.007(2)
O39 0.047(2) 0.038(2) 0.049(2) 0.0046(18) -0.0158(18) 0.0018(17)
F37 0.061(3) 0.100(3) 0.085(3) -0.010(3) -0.025(2) 0.018(2)
F38 0.092(3) 0.042(2) 0.060(3) -0.0059(17) -0.023(2) -0.0118(19)
F39 0.181(5) 0.073(3) 0.036(2) 0.003(2) -0.024(3) -0.011(3)
S37 0.0552(8) 0.0287(6) 0.0366(8) -0.0055(6) 0.0068(6) -0.0020(6)
C40 0.0554(14) 0.092(2) 0.0513(16) -0.019(2) -0.0047(11) -0.0025(13)
O40 0.092(4) 0.0352(12) 0.231(7) 0.012(2) -0.059(3) -0.0090(17)
O41 0.0596(18) 0.041(2) 0.069(3) -0.0164(18) -0.0017(17) -0.0097(15)
O42 0.077(4) 0.206(7) 0.0465(14) -0.0248(18) 0.0033(17) -0.011(4)
F40 0.063(3) 0.437(11) 0.0577(15) 0.038(3) 0.0032(14) 0.024(5)
F41 0.062(2) 0.085(2) 0.162(5) -0.030(3) -0.039(2) 0.0101(16)
F42 0.0602(15) 0.083(2) 0.226(6) -0.011(3) -0.077(3) 0.0028(17)
S40 0.0585(9) 0.0372(8) 0.0556(13) -0.0085(9) -0.0074(9) -0.0071(7)
C50 0.0554(14) 0.092(2) 0.0513(16) -0.019(2) -0.0047(11) -0.0025(13)
O50 0.092(4) 0.0352(12) 0.231(7) 0.012(2) -0.059(3) -0.0090(17)
O51 0.0596(18) 0.041(2) 0.069(3) -0.0164(18) -0.0017(17) -0.0097(15)
O52 0.077(4) 0.206(7) 0.0465(14) -0.0248(18) 0.0033(17) -0.011(4)
F50 0.063(3) 0.437(11) 0.0577(15) 0.038(3) 0.0032(14) 0.024(5)
F51 0.062(2) 0.085(2) 0.162(5) -0.030(3) -0.039(2) 0.0101(16)
F52 0.0602(15) 0.083(2) 0.226(6) -0.011(3) -0.077(3) 0.0028(17)
S50 0.0585(9) 0.0372(8) 0.0556(13) -0.0085(9) -0.0074(9) -0.0071(7)
O101 0.053(5) 0.038(5) 0.037(6) -0.008(4) -0.002(4) 0.003(3)
O102 0.110(14) 0.073(15) 0.053(14) -0.016(12) -0.007(11) 0.010(11)
O111 0.130(9) 0.148(10) 0.118(10) 0.000 0.000 -0.029(9)
C111 0.21(2) 0.169(15) 0.120(13) 0.061(12) -0.072(13) -0.039(14)
C112 0.079(7) 0.105(13) 0.058(17) 0.067(10) -0.009(8) -0.005(8)
C211 0.21(2) 0.169(15) 0.120(13) 0.061(12) -0.072(13) -0.039(14)
C212 0.079(7) 0.105(13) 0.058(17) 0.067(10) -0.009(8) -0.005(8)
O112 0.22(2) 0.097(10) 0.107(12) -0.069(9) 0.105(13) -0.068(12)
C120 0.028(5) 0.097(8) 0.069(10) -0.004(8) 0.002(6) -0.025(5)
C121 0.013(3) 0.037(4) 0.046(6) 0.005(5) 0.007(4) 0.004(3)
O120 0.29(3) 0.032(4) 0.60(6) -0.021(15) -0.32(3) 0.006(7)
O130 0.32(3) 0.095(10) 0.20(2) -0.074(13) -0.18(2) 0.085(16)
O140 0.120(11) 0.30(2) 0.190(15) 0.169(15) -0.013(9) -0.094(13)
O141 0.120(11) 0.30(2) 0.190(15) 0.169(15) -0.013(9) -0.094(13)

loop_
_atom_type_symbol
_atom_type_description
_atom_type_scat_dispersion_real
_atom_type_scat_dispersion_imag
_atom_type_scat_source
C C 0.0033 0.0016 'International Tables Vol C Tables 4.2.6.8 and 6.1.1.4'
H H 0.0000 0.0000 'International Tables Vol C Tables 4.2.6.8 and 6.1.1.4'
N N 0.0061 0.0033 'International Tables Vol C Tables 4.2.6.8 and 6.1.1.4'
O O 0.0106 0.0060 'International Tables Vol C Tables 4.2.6.8 and 6.1.1.4'
F F 0.0171 0.0103 'International Tables Vol C Tables 4.2.6.8 and 6.1.1.4'
S S 0.1246 0.1234 'International Tables Vol C Tables 4.2.6.8 and 6.1.1.4'
Fe Fe 0.3463 0.8444 'International Tables Vol C Tables 4.2.6.8 and 6.1.1.4'

loop_
_geom_angle_atom_site_label_1
_geom_angle_atom_site_label_2
_geom_angle_atom_site_label_3
_geom_angle
_geom_angle_site_symmetry_1
_geom_angle_site_symmetry_3
N13 Fe1 N3 90.10(16) . .
N13 Fe1 N23 90.68(16) . .
N3 Fe1 N23 91.17(16) . .
N13 Fe1 N2 166.92(18) . .
N3 Fe1 N2 78.53(17) . .
N23 Fe1 N2 95.93(17) . .
N13 Fe1 N12 78.70(17) . .
N3 Fe1 N12 94.36(17) . .
N23 Fe1 N12 168.01(17) . .
N2 Fe1 N12 95.59(15) . .
N13 Fe1 N22 95.55(17) . .
N3 Fe1 N22 168.55(18) . .
N23 Fe1 N22 78.83(16) . .
N2 Fe1 N22 96.79(18) . .
N12 Fe1 N22 96.50(17) . .
N14 Fe2 N4 90.19(16) . .
N14 Fe2 N24 89.70(16) . .
N4 Fe2 N24 91.52(17) . .
N14 Fe2 N5 95.14(17) . .
N4 Fe2 N5 78.47(17) . .
N24 Fe2 N5 168.87(17) . .
N14 Fe2 N25 165.94(18) . .
N4 Fe2 N25 97.56(17) . .
N24 Fe2 N25 78.43(17) . .
N5 Fe2 N25 97.89(16) . .
N14 Fe2 N15 79.02(16) . .
N4 Fe2 N15 167.68(18) . .
N24 Fe2 N15 94.32(17) . .
N5 Fe2 N15 96.44(17) . .
N25 Fe2 N15 94.23(17) . .
C2 C1 H1A 109.5 . .
C2 C1 H1B 109.5 . .
H1A C1 H1B 109.5 . .
C2 C1 H1C 109.5 . .
H1A C1 H1C 109.5 . .
H1B C1 H1C 109.5 . .
N2 C2 C3 113.5(4) . .
N2 C2 C1 123.6(5) . .
C3 C2 C1 122.9(5) . .
N3 C3 C2 111.9(4) . .
N3 C3 C4 124.7(5) . .
C2 C3 C4 123.4(5) . .
C3 C4 H4A 109.5 . .
C3 C4 H4B 109.5 . .
H4A C4 H4B 109.5 . .
C3 C4 H4C 109.5 . .
H4A C4 H4C 109.5 . .
H4B C4 H4C 109.5 . .
C6 C5 H5A 109.5 . .
C6 C5 H5B 109.5 . .
H5A C5 H5B 109.5 . .
C6 C5 H5C 109.5 . .
H5A C5 H5C 109.5 . .
H5B C5 H5C 109.5 . .
N4 C6 C7 111.9(4) . .
N4 C6 C5 125.7(4) . .
C7 C6 C5 122.3(5) . .
N5 C7 C6 112.7(4) . .
N5 C7 C8 122.3(4) . .
C6 C7 C8 125.0(4) . .
C7 C8 H8A 109.5 . .
C7 C8 H8B 109.5 . .
H8A C8 H8B 109.5 . .
C7 C8 H8C 109.5 . .
H8A C8 H8C 109.5 . .
H8B C8 H8C 109.5 . .
N2 N1 H1D 120.0 . .
N2 N1 H1E 120.0 . .
H1D N1 H1E 120.0 . .
C2 N2 N1 119.1(4) . .
C2 N2 Fe1 117.2(3) . .
N1 N2 Fe1 123.4(3) . .
C3 N3 N4 120.9(4) . .
C3 N3 Fe1 118.1(3) . .
N4 N3 Fe1 117.7(3) . .
C6 N4 N3 120.3(4) . .
C6 N4 Fe2 118.4(3) . .
N3 N4 Fe2 117.3(3) . .
C7 N5 N6 120.0(4) . .
C7 N5 Fe2 117.3(3) . .
N6 N5 Fe2 122.5(3) . .
N5 N6 H6A 120.0 . .
N5 N6 H6B 120.0 . .
H6A N6 H6B 120.0 . .
C12 C11 H11A 109.5 . .
C12 C11 H11B 109.5 . .
H11A C11 H11B 109.5 . .
C12 C11 H11C 109.5 . .
H11A C11 H11C 109.5 . .
H11B C11 H11C 109.5 . .
N12 C12 C13 112.6(4) . .
N12 C12 C11 123.5(4) . .
C13 C12 C11 123.9(4) . .
N13 C13 C12 112.3(4) . .
N13 C13 C14 125.8(4) . .
C12 C13 C14 122.0(5) . .
C13 C14 H14A 109.5 . .
C13 C14 H14B 109.5 . .
H14A C14 H14B 109.5 . .
C13 C14 H14C 109.5 . .
H14A C14 H14C 109.5 . .
H14B C14 H14C 109.5 . .
C16 C15 H15A 109.5 . .
C16 C15 H15B 109.5 . .
H15A C15 H15B 109.5 . .
C16 C15 H15C 109.5 . .
H15A C15 H15C 109.5 . .
H15B C15 H15C 109.5 . .
N14 C16 C17 111.2(4) . .
N14 C16 C15 125.1(4) . .
C17 C16 C15 123.7(4) . .
N15 C17 C16 113.3(4) . .
N15 C17 C18 123.4(4) . .
C16 C17 C18 123.3(4) . .
C17 C18 H18A 109.5 . .
C17 C18 H18B 109.5 . .
H18A C18 H18B 109.5 . .
C17 C18 H18C 109.5 . .
H18A C18 H18C 109.5 . .
H18B C18 H18C 109.5 . .
N12 N11 H11D 120.0 . .
N12 N11 H11E 120.0 . .
H11D N11 H11E 120.0 . .
C12 N12 N11 120.3(4) . .
C12 N12 Fe1 117.3(3) . .
N11 N12 Fe1 122.5(3) . .
C13 N13 N14 120.9(4) . .
C13 N13 Fe1 118.3(3) . .
N14 N13 Fe1 116.9(3) . .
C16 N14 N13 120.2(4) . .
C16 N14 Fe2 118.5(3) . .
N13 N14 Fe2 117.9(3) . .
C17 N15 N16 118.6(4) . .
C17 N15 Fe2 117.1(3) . .
N16 N15 Fe2 124.3(3) . .
N15 N16 H16A 120.0 . .
N15 N16 H16B 120.0 . .
H16A N16 H16B 120.0 . .
C22 C21 H21A 109.5 . .
C22 C21 H21B 109.5 . .
H21A C21 H21B 109.5 . .
C22 C21 H21C 109.5 . .
H21A C21 H21C 109.5 . .
H21B C21 H21C 109.5 . .
N22 C22 C23 111.6(4) . .
N22 C22 C21 125.1(4) . .
C23 C22 C21 123.3(4) . .
N23 C23 C22 113.4(4) . .
N23 C23 C24 125.1(4) . .
C22 C23 C24 121.5(4) . .
C23 C24 H24A 109.5 . .
C23 C24 H24B 109.5 . .
H24A C24 H24B 109.5 . .
C23 C24 H24C 109.5 . .
H24A C24 H24C 109.5 . .
H24B C24 H24C 109.5 . .
C26 C25 H25A 109.5 . .
C26 C25 H25B 109.5 . .
H25A C25 H25B 109.5 . .
C26 C25 H25C 109.5 . .
H25A C25 H25C 109.5 . .
H25B C25 H25C 109.5 . .
N24 C26 C27 112.3(4) . .
N24 C26 C25 125.7(5) . .
C27 C26 C25 122.0(5) . .
N25 C27 C26 112.1(4) . .
N25 C27 C28 124.0(4) . .
C26 C27 C28 123.8(5) . .
C27 C28 H28A 109.5 . .
C27 C28 H28B 109.5 . .
H28A C28 H28B 109.5 . .
C27 C28 H28C 109.5 . .
H28A C28 H28C 109.5 . .
H28B C28 H28C 109.5 . .
N22 N21 H21D 120.0 . .
N22 N21 H21E 120.0 . .
H21D N21 H21E 120.0 . .
C22 N22 N21 119.6(4) . .
C22 N22 Fe1 117.6(3) . .
N21 N22 Fe1 122.7(3) . .
C23 N23 N24 121.4(4) . .
C23 N23 Fe1 117.6(3) . .
N24 N23 Fe1 117.2(3) . .
C26 N24 N23 121.2(4) . .
C26 N24 Fe2 118.9(3) . .
N23 N24 Fe2 118.3(3) . .
C27 N25 N26 118.3(4) . .
C27 N25 Fe2 118.1(3) . .
N26 N25 Fe2 123.0(3) . .
N25 N26 H26A 120.0 . .
N25 N26 H26B 120.0 . .
H26A N26 H26B 120.0 . .
F31 C31 F32 108.2(4) . .
F31 C31 F33 108.5(4) . .
F32 C31 F33 106.8(4) . .
F31 C31 S31 110.9(3) . .
F32 C31 S31 111.0(3) . .
F33 C31 S31 111.3(3) . .
O31 S31 O33 114.6(2) . .
O31 S31 O32 114.6(2) . .
O33 S31 O32 115.8(2) . .
O31 S31 C31 103.2(2) . .
O33 S31 C31 103.0(2) . .
O32 S31 C31 103.2(2) . .
F34 C34 F36 108.0(7) . .
F34 C34 F35 109.6(6) . .
F36 C34 F35 107.2(6) . .
F34 C34 S34 111.7(4) . .
F36 C34 S34 111.2(5) . .
F35 C34 S34 109.2(5) . .
O34 S34 O35 112.5(3) . .
O34 S34 O36 114.3(3) . .
O35 S34 O36 116.3(4) . .
O34 S34 C34 106.5(3) . .
O35 S34 C34 102.9(3) . .
O36 S34 C34 102.4(3) . .
F39 C37 F37 108.3(5) . .
F39 C37 F38 107.2(5) . .
F37 C37 F38 108.5(5) . .
F39 C37 S37 110.7(4) . .
F37 C37 S37 110.9(4) . .
F38 C37 S37 111.0(4) . .
O37 S37 O38 115.1(3) . .
O37 S37 O39 115.3(4) . .
O38 S37 O39 113.9(3) . .
O37 S37 C37 102.8(3) . .
O38 S37 C37 103.7(3) . .
O39 S37 C37 103.8(2) . .
F40 C40 F42 109.7(8) . .
F40 C40 F41 110.3(7) . .
F42 C40 F41 107.1(6) . .
F40 C40 S40 110.2(5) . .
F42 C40 S40 109.2(5) . .
F41 C40 S40 110.3(5) . .
O40 S40 O41 114.8(4) . .
O40 S40 O42 115.6(6) . .
O41 S40 O42 114.5(4) . .
O40 S40 C40 104.6(5) . .
O41 S40 C40 103.9(3) . .
O42 S40 C40 101.1(4) . .
F50 C50 F51 109.1(12) . .
F50 C50 F52 108.4(12) . .
F51 C50 F52 104.9(11) . .
F50 C50 S50 111.0(10) . .
F51 C50 S50 112.1(10) . .
F52 C50 S50 111.1(10) . .
O50 S50 O52 115.4(11) . .
O50 S50 O51 112.3(11) . .
O52 S50 O51 115.1(11) . .
O50 S50 C50 105.1(9) . .
O52 S50 C50 103.6(9) . .
O51 S50 C50 103.7(9) . .
C112 C111 O111 114(2) . .
C112 C111 H11F 108.8 . .
O111 C111 H11F 108.8 . .
C112 C111 H11G 108.8 . .
O111 C111 H11G 108.8 . .
H11F C111 H11G 107.7 . .
O112 C211 C212 120(3) . .
O112 C211 O111 125(2) . .
C212 C211 O111 113(2) . .
C211 C212 H21F 109.5 . .
C211 C212 H21G 109.5 . .
H21F C212 H21G 109.5 . .
C211 C212 H21H 109.5 . .
H21F C212 H21H 109.5 . .
H21G C212 H21H 109.5 . .
C121 C120 H12A 109.5 . .
C121 C120 H12B 109.5 . .
H12A C120 H12B 109.5 . .
C121 C120 H12C 109.5 . .
H12A C120 H12C 109.5 . .
H12B C120 H12C 109.5 . .
O120 C121 C120 115.0(13) . .
O120 C121 H12D 108.5 . .
C120 C121 H12D 108.5 . .
O120 C121 H12E 108.5 . .
C120 C121 H12E 108.5 . .
H12D C121 H12E 107.5 . .

loop_
_geom_bond_atom_site_label_1
_geom_bond_atom_site_label_2
_geom_bond_distance
_geom_bond_site_symmetry_2
Fe1 N13 1.930(4) .
Fe1 N3 1.933(4) .
Fe1 N23 1.939(4) .
Fe1 N2 1.949(4) .
Fe1 N12 1.951(4) .
Fe1 N22 1.953(4) .
Fe2 N14 1.926(4) .
Fe2 N4 1.931(4) .
Fe2 N24 1.933(4) .
Fe2 N5 1.945(4) .
Fe2 N25 1.947(4) .
Fe2 N15 1.952(4) .
C1 C2 1.518(8) .
C1 H1A 0.9800 .
C1 H1B 0.9800 .
C1 H1C 0.9800 .
C2 N2 1.304(7) .
C2 C3 1.446(7) .
C3 N3 1.311(7) .
C3 C4 1.473(8) .
C4 H4A 0.9800 .
C4 H4B 0.9800 .
C4 H4C 0.9800 .
C5 C6 1.472(7) .
C5 H5A 0.9800 .
C5 H5B 0.9800 .
C5 H5C 0.9800 .
C6 N4 1.298(6) .
C6 C7 1.457(7) .
C7 N5 1.310(7) .
C7 C8 1.476(8) .
C8 H8A 0.9800 .
C8 H8B 0.9800 .
C8 H8C 0.9800 .
N1 N2 1.373(5) .
N1 H1D 0.8800 .
N1 H1E 0.8800 .
N3 N4 1.403(5) .
N5 N6 1.377(5) .
N6 H6A 0.8800 .
N6 H6B 0.8800 .
C11 C12 1.491(7) .
C11 H11A 0.9800 .
C11 H11B 0.9800 .
C11 H11C 0.9800 .
C12 N12 1.304(6) .
C12 C13 1.468(7) .
C13 N13 1.295(7) .
C13 C14 1.480(8) .
C14 H14A 0.9800 .
C14 H14B 0.9800 .
C14 H14C 0.9800 .
C15 C16 1.487(7) .
C15 H15A 0.9800 .
C15 H15B 0.9800 .
C15 H15C 0.9800 .
C16 N14 1.309(6) .
C16 C17 1.480(6) .
C17 N15 1.296(6) .
C17 C18 1.484(7) .
C18 H18A 0.9800 .
C18 H18B 0.9800 .
C18 H18C 0.9800 .
N11 N12 1.352(5) .
N11 H11D 0.8800 .
N11 H11E 0.8800 .
N13 N14 1.409(5) .
N15 N16 1.362(5) .
N16 H16A 0.8800 .
N16 H16B 0.8800 .
C21 C22 1.486(7) .
C21 H21A 0.9800 .
C21 H21B 0.9800 .
C21 H21C 0.9800 .
C22 N22 1.309(6) .
C22 C23 1.474(7) .
C23 N23 1.286(6) .
C23 C24 1.487(7) .
C24 H24A 0.9800 .
C24 H24B 0.9800 .
C24 H24C 0.9800 .
C25 C26 1.488(8) .
C25 H25A 0.9800 .
C25 H25B 0.9800 .
C25 H25C 0.9800 .
C26 N24 1.283(6) .
C26 C27 1.478(7) .
C27 N25 1.293(6) .
C27 C28 1.500(7) .
C28 H28A 0.9800 .
C28 H28B 0.9800 .
C28 H28C 0.9800 .
N21 N22 1.359(5) .
N21 H21D 0.8800 .
N21 H21E 0.8800 .
N23 N24 1.397(5) .
N25 N26 1.368(6) .
N26 H26A 0.8800 .
N26 H26B 0.8800 .
C31 F31 1.328(6) .
C31 F32 1.331(5) .
C31 F33 1.337(5) .
C31 S31 1.827(5) .
O31 S31 1.435(3) .
O32 S31 1.435(3) .
O33 S31 1.435(3) .
C34 F34 1.316(7) .
C34 F36 1.318(7) .
C34 F35 1.328(7) .
C34 S34 1.808(6) .
O34 S34 1.416(4) .
O35 S34 1.417(4) .
O36 S34 1.428(5) .
C37 F39 1.321(6) .
C37 F37 1.327(6) .
C37 F38 1.328(6) .
C37 S37 1.819(5) .
O37 S37 1.404(4) .
O38 S37 1.422(4) .
O39 S37 1.429(4) .
C40 F40 1.301(7) .
C40 F42 1.329(7) .
C40 F41 1.341(7) .
C40 S40 1.835(6) .
O40 S40 1.395(5) .
O41 S40 1.426(5) .
O42 S40 1.438(6) .
C50 F50 1.319(9) .
C50 F51 1.331(9) .
C50 F52 1.333(9) .
C50 S50 1.816(8) .
O50 S50 1.406(8) .
O51 S50 1.435(8) .
O52 S50 1.430(8) .
O111 C111 1.456(19) .
O111 C111 1.456(19) 2_765
O111 C211 1.460(18) .
O111 C211 1.460(18) 2_765
C111 C112 1.432(19) .
C111 H11F 0.9900 .
C111 H11G 0.9900 .
C112 H11H 0.9800 .
C112 H11I 0.9800 .
C112 H11J 0.9800 .
C211 O112 1.204(19) .
C211 C212 1.441(19) .
C212 H21F 0.9800 .
C212 H21G 0.9800 .
C212 H21H 0.9800 .
C120 C121 1.459(14) .
C120 H12A 0.9800 .
C120 H12B 0.9800 .
C120 H12C 0.9800 .
C121 O120 1.330(15) .
C121 H12D 0.9900 .
C121 H12E 0.9900 .
